data_7059748
loop_
_publ_author_name
'Smith, Jermaine A.'
'Singh-Wilmot, Marvadeen A.'
'Carter, Korey P.'
'Cahill, Christopher L.'
'Ridenour, J. August'

_publ_section_title
;
 Supramolecular assembly of lanthanide-2,3,5,6-tetrafluoroterephthalic
 acid coordination polymers via fluorine&#x22EF;fluorine interactions: a
 platform for luminescent detection of Fe3+ and nitroaromatic compounds
;
_journal_issue 28
_journal_name_full 'New Journal of Chemistry'
_journal_page_first 12317
_journal_page_last 12330
_journal_paper_doi 10.1039/D0NJ02604B
_journal_volume 44
_journal_year 2020
_chemical_formula_sum 'C12 H6 Ce F6 O9'
_chemical_formula_weight 548.29
_space_group_crystal_system monoclinic
_space_group_IT_number 12
_space_group_name_Hall '-I 2y'
_space_group_name_H-M_alt 'I 1 2/m 1'
_atom_sites_solution_hydrogens difmap
_audit_creation_method SHELXL-2018/3
_audit_update_record
;
2019-06-20 deposited with the CCDC.	2020-06-30 downloaded from the CCDC.
;
_cell_angle_alpha 90
_cell_angle_beta 106.795(2)
_cell_angle_gamma 90
_cell_formula_units_Z 4
_cell_length_a 11.7966(13)
_cell_length_b 11.3785(11)
_cell_length_c 11.9288(13)
_cell_measurement_reflns_used 5393
_cell_measurement_temperature 293(2)
_cell_measurement_theta_max 54.457
_cell_measurement_theta_min 8.561
_cell_volume 1532.9(3)
_computing_cell_refinement 'SAINT, Bruker-AXS'
_computing_data_collection 'APEX, Bruker-AXS'
_computing_data_reduction 'SAINT, Bruker-AXS'
_computing_molecular_graphics 'WinGX (Farrugia, 2012)'
_computing_publication_material 'Crystal Maker (Palmer, 2009)'
_computing_structure_refinement 'SHELXL-2014/7 (Sheldrick, 2015)'
_computing_structure_solution 'SIR92 (Guagliardi, 1994)'
_diffrn_ambient_temperature 293(2)
_diffrn_measured_fraction_theta_full 0.991
_diffrn_measured_fraction_theta_max 0.987
_diffrn_measurement_device_type 'Bruker SMART APEXII'
_diffrn_measurement_method 'omega scans'
_diffrn_radiation_probe x-ray
_diffrn_radiation_type MoK\a
_diffrn_radiation_wavelength 0.71073
_diffrn_reflns_av_R_equivalents 0.0267
_diffrn_reflns_av_unetI/netI 0.0239
_diffrn_reflns_Laue_measured_fraction_full 0.991
_diffrn_reflns_Laue_measured_fraction_max 0.987
_diffrn_reflns_limit_h_max 15
_diffrn_reflns_limit_h_min -15
_diffrn_reflns_limit_k_max 14
_diffrn_reflns_limit_k_min -14
_diffrn_reflns_limit_l_max 15
_diffrn_reflns_limit_l_min -15
_diffrn_reflns_number 5360
_diffrn_reflns_point_group_measured_fraction_full 0.991
_diffrn_reflns_point_group_measured_fraction_max 0.987
_diffrn_reflns_theta_full 25.500
_diffrn_reflns_theta_max 27.238
_diffrn_reflns_theta_min 4.280
_diffrn_source 'fine-focused sealed tube'
_diffrn_source_type Siemens
_exptl_absorpt_coefficient_mu 3.090
_exptl_absorpt_correction_T_max 0.7455
_exptl_absorpt_correction_T_min 0.6557
_exptl_absorpt_correction_type empirical
_exptl_absorpt_process_details 'SADABS, G. Sheldrick (2015)'
_exptl_crystal_colour Colorless
_exptl_crystal_density_diffrn 2.376
_exptl_crystal_description 'Rectangular Block'
_exptl_crystal_F_000 1048
_exptl_crystal_recrystallization_method 'Slow Evaporation'
_exptl_crystal_size_max 0.461
_exptl_crystal_size_mid 0.435
_exptl_crystal_size_min 0.297
_refine_diff_density_max 0.496
_refine_diff_density_min -0.872
_refine_diff_density_rms 0.129
_refine_ls_extinction_method none
_refine_ls_goodness_of_fit_ref 1.027
_refine_ls_hydrogen_treatment refall
_refine_ls_matrix_type full
_refine_ls_number_parameters 148
_refine_ls_number_reflns 1781
_refine_ls_number_restraints 0
_refine_ls_restrained_S_all 1.027
_refine_ls_R_factor_all 0.0188
_refine_ls_R_factor_gt 0.0183
_refine_ls_shift/su_max 0.000
_refine_ls_shift/su_mean 0.000
_refine_ls_structure_factor_coef Fsqd
_refine_ls_weighting_details 'w=1/[\s^2^(Fo^2^)+(0.0263P)^2^+1.4094P] where P=(Fo^2^+2Fc^2^)/3'
_refine_ls_weighting_scheme calc
_refine_ls_wR_factor_gt 0.0429
_refine_ls_wR_factor_ref 0.0431
_reflns_Friedel_coverage 0.000
_reflns_number_gt 1746
_reflns_number_total 1781
_reflns_threshold_expression 'I > 2\s(I)'
_cod_data_source_file d0nj02604b2.cif
_cod_data_source_block compound_2
_cod_depositor_comments
;Adding full bibliography for 7059744--7059757.cif.

 Adding full bibliography for 7059744--7059757.cif.
;
_cod_original_sg_symbol_H-M 'I 2/m'
_cod_database_code 7059748
_shelx_space_group_comment
;
The symmetry employed for this shelxl refinement is uniquely defined
by the following loop, which should always be used as a source of
symmetry information in preference to the above space-group names.
They are only intended as comments.
;

loop_
_space_group_symop_operation_xyz
'x, y, z'
'-x, y, -z'
'x+1/2, y+1/2, z+1/2'
'-x+1/2, y+1/2, -z+1/2'
'-x, -y, -z'
'x, -y, z'
'-x+1/2, -y+1/2, -z+1/2'
'x+1/2, -y+1/2, z+1/2'

loop_
_atom_site_label
_atom_site_type_symbol
_atom_site_fract_x
_atom_site_fract_y
_atom_site_fract_z
_atom_site_U_iso_or_equiv
_atom_site_adp_type
_atom_site_occupancy
_atom_site_site_symmetry_order
_atom_site_calc_flag
_atom_site_refinement_flags_posn
_atom_site_refinement_flags_adp
_atom_site_refinement_flags_occupancy
_atom_site_disorder_assembly
_atom_site_disorder_group
C6 C 0.8729(3) 0.000000 0.1579(3) 0.0250(6) Uani 1 2 d S T P . .
C5 C 0.9980(3) 0.000000 0.1465(3) 0.0243(6) Uani 1 2 d S T P . .
C4 C 0.05914(19) -0.1034(2) 0.1415(2) 0.0281(5) Uani 1 1 d . . . . .
C3 C 0.1748(2) -0.1031(2) 0.1365(2) 0.0295(5) Uani 1 1 d . . . . .
C2 C 0.2356(3) 0.000000 0.1365(3) 0.0250(6) Uani 1 2 d S T P . .
C1 C 0.3653(3) 0.000000 0.1414(3) 0.0245(6) Uani 1 2 d S T P . .
C7 C 0.500000 -0.2437(2) 0.000000 0.0269(6) Uani 1 2 d S T P . .
C8 C 0.500000 -0.3770(2) 0.000000 0.0240(6) Uani 1 2 d S T P . .
C9 C 0.5716(2) -0.43966(18) -0.05162(19) 0.0257(4) Uani 1 1 d . . . . .
O4 O 0.56361(18) -0.19633(14) 0.09025(15) 0.0391(4) Uani 1 1 d . . . . .
O1 O 0.4397(2) 0.000000 0.2388(2) 0.0479(8) Uani 1 2 d S T P . .
O2 O 0.60679(19) 0.000000 -0.04787(19) 0.0275(5) Uani 1 2 d S T P . .
OW1 O 0.6824(2) 0.1355(2) 0.3406(2) 0.0436(5) Uani 1 1 d . . . . .
O3 O 0.82284(15) -0.09641(16) 0.16122(19) 0.0413(5) Uani 1 1 d . . . . .
F2 F 0.00961(14) -0.20895(14) 0.14272(19) 0.0541(5) Uani 1 1 d . . . . .
F1 F 0.22845(15) -0.20574(14) 0.13181(19) 0.0537(5) Uani 1 1 d . . . . .
F3 F 0.64415(14) -0.38155(12) -0.10091(14) 0.0407(4) Uani 1 1 d . . . . .
Ce1 Ce 0.62798(2) 0.000000 0.16430(2) 0.01408(6) Uani 1 2 d S T P . .
OW2 O 0.6192(3) 0.000000 0.5244(3) 0.0787(12) Uani 1 2 d S T P . .
HW1B H 0.683(4) 0.201(4) 0.337(4) 0.068(14) Uiso 1 1 d . . . . .
HW1A H 0.673(6) 0.121(6) 0.394(5) 0.14(3) Uiso 1 1 d . . . . .

loop_
_atom_site_aniso_label
_atom_site_aniso_U_11
_atom_site_aniso_U_22
_atom_site_aniso_U_33
_atom_site_aniso_U_23
_atom_site_aniso_U_13
_atom_site_aniso_U_12
C6 0.0127(14) 0.0392(17) 0.0228(15) 0.000 0.0046(11) 0.000
C5 0.0154(14) 0.0357(16) 0.0234(14) 0.000 0.0083(12) 0.000
C4 0.0203(11) 0.0313(11) 0.0356(12) 0.0019(10) 0.0127(9) -0.0029(9)
C3 0.0230(11) 0.0333(12) 0.0363(12) 0.0030(10) 0.0150(10) 0.0050(9)
C2 0.0150(14) 0.0409(17) 0.0211(14) 0.000 0.0085(11) 0.000
C1 0.0149(14) 0.0362(16) 0.0240(15) 0.000 0.0081(12) 0.000
C7 0.0356(17) 0.0136(12) 0.0283(16) 0.000 0.0042(13) 0.000
C8 0.0281(16) 0.0133(12) 0.0249(15) 0.000 -0.0013(12) 0.000
C9 0.0291(11) 0.0203(10) 0.0255(11) 0.0018(8) 0.0042(9) -0.0032(8)
O4 0.0589(12) 0.0171(7) 0.0309(9) -0.0017(7) -0.0036(8) -0.0059(8)
O1 0.0182(12) 0.104(2) 0.0207(12) 0.000 0.0049(10) 0.000
O2 0.0203(11) 0.0418(12) 0.0237(11) 0.000 0.0116(9) 0.000
OW1 0.0481(12) 0.0466(13) 0.0322(10) -0.0148(9) 0.0054(9) 0.0094(10)
O3 0.0212(8) 0.0381(10) 0.0710(13) 0.0168(9) 0.0233(9) 0.0051(7)
F2 0.0372(9) 0.0315(8) 0.1060(16) -0.0004(9) 0.0403(10) -0.0055(7)
F1 0.0404(9) 0.0364(8) 0.0960(15) 0.0072(9) 0.0384(10) 0.0129(7)
F3 0.0493(9) 0.0303(7) 0.0470(9) 0.0030(6) 0.0213(7) -0.0109(6)
Ce1 0.01093(9) 0.01454(9) 0.01707(9) 0.000 0.00451(6) 0.000
OW2 0.061(2) 0.118(4) 0.059(2) 0.000 0.0189(19) 0.000

loop_
_atom_type_symbol
_atom_type_description
_atom_type_scat_dispersion_real
_atom_type_scat_dispersion_imag
_atom_type_scat_source
C C 0.0033 0.0016 'International Tables Vol C Tables 4.2.6.8 and 6.1.1.4'
O O 0.0106 0.0060 'International Tables Vol C Tables 4.2.6.8 and 6.1.1.4'
F F 0.0171 0.0103 'International Tables Vol C Tables 4.2.6.8 and 6.1.1.4'
Ce Ce -0.2486 2.6331 'International Tables Vol C Tables 4.2.6.8 and 6.1.1.4'
H H 0.0000 0.0000 'International Tables Vol C Tables 4.2.6.8 and 6.1.1.4'

loop_
_geom_angle_atom_site_label_1
_geom_angle_atom_site_label_2
_geom_angle_atom_site_label_3
_geom_angle
_geom_angle_site_symmetry_1
_geom_angle_site_symmetry_3
_geom_angle_publ_flag
O3 C6 O3 122.4(3) 6 . ?
O3 C6 C5 118.81(14) 6 . ?
O3 C6 C5 118.81(14) . . ?
O3 C6 Ce1 61.21(14) 6 . ?
O3 C6 Ce1 61.21(14) . . ?
C5 C6 Ce1 176.5(2) . . ?
C4 C5 C4 115.7(3) 6_655 1_655 ?
C4 C5 C6 122.17(13) 6_655 . ?
C4 C5 C6 122.17(13) 1_655 . ?
F2 C4 C3 116.3(2) . . ?
F2 C4 C5 121.73(19) . 1_455 ?
C3 C4 C5 122.0(2) . 1_455 ?
F1 C3 C2 119.47(19) . . ?
F1 C3 C4 118.9(2) . . ?
C2 C3 C4 121.6(2) . . ?
C3 C2 C3 117.1(3) 6 . ?
C3 C2 C1 121.42(14) 6 . ?
C3 C2 C1 121.42(14) . . ?
O1 C1 O2 122.6(3) . 5_655 ?
O1 C1 C2 118.1(3) . . ?
O2 C1 C2 119.3(3) 5_655 . ?
O1 C1 Ce1 59.07(16) . . ?
O2 C1 Ce1 63.57(16) 5_655 . ?
C2 C1 Ce1 177.2(2) . . ?
O4 C7 O4 128.6(3) . 2_655 ?
O4 C7 C8 115.68(14) . . ?
O4 C7 C8 115.68(14) 2_655 . ?
C9 C8 C9 117.7(3) . 2_655 ?
C9 C8 C7 121.15(13) . . ?
C9 C8 C7 121.15(13) 2_655 . ?
F3 C9 C9 119.47(11) . 6_545 ?
F3 C9 C8 119.38(19) . . ?
C9 C9 C8 121.15(13) 6_545 . ?
C7 O4 Ce1 139.18(16) . . ?
C1 O1 Ce1 97.03(18) . . ?
C1 O2 Ce1 159.9(2) 5_655 . ?
C1 O2 Ce1 92.07(18) 5_655 5_655 ?
Ce1 O2 Ce1 108.07(7) . 5_655 ?
Ce1 OW1 HW1B 124(3) . . ?
Ce1 OW1 HW1A 123(5) . . ?
HW1B OW1 HW1A 107(6) . . ?
C6 O3 Ce1 93.38(15) . . ?
O4 Ce1 O4 132.44(8) 6 . ?
O4 Ce1 O2 72.57(4) 6 . ?
O4 Ce1 O2 72.57(4) . . ?
O4 Ce1 OW1 73.81(8) 6 . ?
O4 Ce1 OW1 146.53(8) . . ?
O2 Ce1 OW1 140.89(7) . . ?
O4 Ce1 OW1 146.53(8) 6 6 ?
O4 Ce1 OW1 73.82(8) . 6 ?
O2 Ce1 OW1 140.89(7) . 6 ?
OW1 Ce1 OW1 74.90(13) . 6 ?
O4 Ce1 O3 125.05(6) 6 . ?
O4 Ce1 O3 77.83(7) . . ?
O2 Ce1 O3 79.08(6) . . ?
OW1 Ce1 O3 105.05(7) . . ?
OW1 Ce1 O3 74.81(7) 6 . ?
O4 Ce1 O3 77.83(7) 6 6 ?
O4 Ce1 O3 125.05(6) . 6 ?
O2 Ce1 O3 79.08(6) . 6 ?
OW1 Ce1 O3 74.81(7) . 6 ?
OW1 Ce1 O3 105.05(7) 6 6 ?
O3 Ce1 O3 50.81(8) . 6 ?
O4 Ce1 O1 85.25(5) 6 . ?
O4 Ce1 O1 85.25(5) . . ?
O2 Ce1 O1 120.19(7) . . ?
OW1 Ce1 O1 75.81(7) . . ?
OW1 Ce1 O1 75.81(7) 6 . ?
O3 Ce1 O1 149.17(5) . . ?
O3 Ce1 O1 149.17(5) 6 . ?
O4 Ce1 O2 69.54(5) 6 5_655 ?
O4 Ce1 O2 69.54(5) . 5_655 ?
O2 Ce1 O2 71.93(7) . 5_655 ?
OW1 Ce1 O2 113.60(6) . 5_655 ?
OW1 Ce1 O2 113.59(6) 6 5_655 ?
O3 Ce1 O2 141.34(6) . 5_655 ?
O3 Ce1 O2 141.34(6) 6 5_655 ?
O1 Ce1 O2 48.26(7) . 5_655 ?
O4 Ce1 C6 101.40(5) 6 . ?
O4 Ce1 C6 101.40(5) . . ?
O2 Ce1 C6 77.32(8) . . ?
OW1 Ce1 C6 90.37(7) . . ?
OW1 Ce1 C6 90.38(7) 6 . ?
O3 Ce1 C6 25.41(4) . . ?
O3 Ce1 C6 25.41(4) 6 . ?
O1 Ce1 C6 162.49(9) . . ?
O2 Ce1 C6 149.25(7) 5_655 . ?
O4 Ce1 C1 76.37(5) 6 . ?
O4 Ce1 C1 76.37(5) . . ?
O2 Ce1 C1 96.29(8) . . ?
OW1 Ce1 C1 94.69(7) . . ?
OW1 Ce1 C1 94.69(7) 6 . ?
O3 Ce1 C1 153.98(4) . . ?
O3 Ce1 C1 153.98(4) 6 . ?
O1 Ce1 C1 23.90(8) . . ?
O2 Ce1 C1 24.36(7) 5_655 . ?
C6 Ce1 C1 173.61(8) . . ?

loop_
_geom_bond_atom_site_label_1
_geom_bond_atom_site_label_2
_geom_bond_distance
_geom_bond_site_symmetry_2
_geom_bond_publ_flag
C6 O3 1.252(2) 6 ?
C6 O3 1.252(2) . ?
C6 C5 1.521(4) . ?
C6 Ce1 2.913(3) . ?
C5 C4 1.390(3) 6_655 ?
C5 C4 1.390(3) 1_655 ?
C4 F2 1.337(3) . ?
C4 C3 1.383(3) . ?
C3 F1 1.337(3) . ?
C3 C2 1.375(3) . ?
C2 C1 1.515(4) . ?
C1 O1 1.237(4) . ?
C1 O2 1.251(4) 5_655 ?
C1 Ce1 3.031(3) . ?
C7 O4 1.243(2) . ?
C7 O4 1.243(2) 2_655 ?
C7 C8 1.517(4) . ?
C8 C9 1.379(3) . ?
C8 C9 1.379(3) 2_655 ?
C9 F3 1.344(2) . ?
C9 C9 1.373(4) 6_545 ?
O4 Ce1 2.4412(16) . ?
O1 Ce1 2.620(2) . ?
O2 Ce1 2.470(2) . ?
O2 Ce1 2.716(2) 5_655 ?
OW1 Ce1 2.536(2) . ?
OW1 HW1B 0.74(5) . ?
OW1 HW1A 0.70(6) . ?
O3 Ce1 2.5569(16) . ?
